data_7714460
loop_
_publ_author_name
'Xia, Jun'
'Si, Jincheng'
'Zhou, Kang'
'Xia, Hai-Lun'
'Zhang, Jian'
'Xu, Yingqian'
'Wang, Lei'
'Liu, Xiao-Yuan'

_publ_section_title
;
 Carboxyl Position Directed Structure Diversity in
 Zirconium-Tricarboxylate Frameworks
;
_journal_name_full 'Dalton Transactions'
_journal_paper_doi 10.1039/D3DT03348A
_journal_year 2023
_chemical_absolute_configuration ad
_chemical_formula_moiety 'C79 H50 N6 O32 S3 Zr6'
_chemical_formula_sum 'C79 H50 N6 O32 S3 Zr6'
_chemical_formula_weight 2238.75
_chemical_name_systematic HIAM-4033
_space_group_crystal_system trigonal
_space_group_IT_number 152
_space_group_name_Hall 'P 31 2"'
_space_group_name_H-M_alt 'P 31 2 1'
_atom_sites_solution_hydrogens mixed
_atom_sites_solution_primary dual
_audit_creation_date 2022-11-28
_audit_creation_method
;
Olex2 1.5
(compiled 2022.04.07 svn.rca3783a0 for OlexSys, GUI svn.r6498)
;
_audit_update_record
;
2023-06-11 deposited with the CCDC.	2023-11-13 downloaded from the CCDC.
;
_cell_angle_alpha 90
_cell_angle_beta 90
_cell_angle_gamma 120
_cell_formula_units_Z 3
_cell_length_a 23.3248(9)
_cell_length_b 23.3248(9)
_cell_length_c 32.710(2)
_cell_measurement_reflns_used 9119
_cell_measurement_temperature 193.00
_cell_measurement_theta_max 56.76
_cell_measurement_theta_min 2.24
_cell_volume 15411.6(13)
_computing_cell_refinement 'SAINT V8.40B (Bruker, 2019)'
_computing_data_collection 'APEX4 V2022.1-1 (Bruker, 2022)'
_computing_data_reduction 'SAINT V8.40B (Bruker, 2019)'
_computing_molecular_graphics 'Olex2 1.5 (Dolomanov et al., 2009)'
_computing_publication_material 'Olex2 1.5 (Dolomanov et al., 2009)'
_computing_structure_refinement 'SHELXL 2019/2 (Sheldrick, 2015)'
_computing_structure_solution 'SHELXT 2018/2 (Sheldrick, 2018)'
_diffrn_ambient_temperature 193.00
_diffrn_detector CPAD
_diffrn_detector_area_resol_mean 7.41
_diffrn_detector_type 'Bruker PHOTON II'
_diffrn_measured_fraction_theta_full 0.999
_diffrn_measured_fraction_theta_max 0.999
_diffrn_measurement_device 'four-circle diffractometer'
_diffrn_measurement_device_type 'Bruker D8 VENTURE Metaljet PHOTON II'
_diffrn_measurement_method '\w and \f shutterless scans'
_diffrn_measurement_specimen_support 'nylon loop'
_diffrn_radiation_monochromator 'Helios Multi-layer Optic'
_diffrn_radiation_probe x-ray
_diffrn_radiation_type GaK\a
_diffrn_radiation_wavelength 1.34139
_diffrn_reflns_av_R_equivalents 0.0813
_diffrn_reflns_av_unetI/netI 0.0492
_diffrn_reflns_Laue_measured_fraction_full 0.999
_diffrn_reflns_Laue_measured_fraction_max 0.999
_diffrn_reflns_limit_h_max 27
_diffrn_reflns_limit_h_min -26
_diffrn_reflns_limit_k_max 27
_diffrn_reflns_limit_k_min -27
_diffrn_reflns_limit_l_max 36
_diffrn_reflns_limit_l_min -38
_diffrn_reflns_number 116666
_diffrn_reflns_point_group_measured_fraction_full 0.999
_diffrn_reflns_point_group_measured_fraction_max 0.999
_diffrn_reflns_theta_full 52.980
_diffrn_reflns_theta_max 52.980
_diffrn_reflns_theta_min 1.903
_diffrn_source MetalJet
_diffrn_source_current 2.23
_diffrn_source_power 0.1554533
_diffrn_source_type 'Liquid Metal source'
_diffrn_source_voltage 69.71
_diffrn_standards_number 0
_exptl_absorpt_coefficient_mu 2.011
_exptl_absorpt_correction_T_max 0.7512
_exptl_absorpt_correction_T_min 0.4761
_exptl_absorpt_correction_type multi-scan
_exptl_absorpt_process_details
;
SADABS-2016/2 (Bruker,2016/2) was used for absorption correction.
wR2(int) was 0.1166 before and 0.0840 after correction.
The Ratio of minimum to maximum transmission is 0.6338.
The \l/2 correction factor is Not present.
;
_exptl_crystal_density_diffrn 0.724
_exptl_crystal_description block
_exptl_crystal_F_000 3330
_exptl_crystal_size_max 0.13
_exptl_crystal_size_mid 0.12
_exptl_crystal_size_min 0.1
_refine_diff_density_max 1.338
_refine_diff_density_min -1.292
_refine_diff_density_rms 0.092
_refine_ls_abs_structure_details
;
 Refined as an inversion twin.
;
_refine_ls_abs_structure_Flack 0.47(2)
_refine_ls_extinction_method none
_refine_ls_goodness_of_fit_ref 1.011
_refine_ls_hydrogen_treatment constr
_refine_ls_matrix_type full
_refine_ls_number_parameters 645
_refine_ls_number_reflns 18131
_refine_ls_number_restraints 77
_refine_ls_restrained_S_all 1.019
_refine_ls_R_factor_all 0.0810
_refine_ls_R_factor_gt 0.0605
_refine_ls_shift/su_max 0.002
_refine_ls_shift/su_mean 0.000
_refine_ls_structure_factor_coef Fsqd
_refine_ls_weighting_details 'w=1/[\s^2^(Fo^2^)+(0.1251P)^2^] where P=(Fo^2^+2Fc^2^)/3'
_refine_ls_weighting_scheme calc
_refine_ls_wR_factor_gt 0.1708
_refine_ls_wR_factor_ref 0.1880
_reflns_Friedel_coverage 0.853
_reflns_Friedel_fraction_full 0.999
_reflns_Friedel_fraction_max 0.999
_reflns_number_gt 12604
_reflns_number_total 18131
_reflns_threshold_expression 'I > 2\s(I)'
_cod_data_source_file d3dt03348a2.cif
_cod_data_source_block 221114lu_lgpz119885_2_0m
_cod_depositor_comments
;
The following automatic conversions were performed:

data item '_diffrn_radiation_probe' value 'X-ray' was changed to
'x-ray' in accordance with the
/home/data/users/saulius/crontab/automatic-downloads/rss-feeds/RSC/lib/dictionaries/cif_core.dic
dictionary named 'cif_core.dic' version 2.4.2 last updated on
2011-04-26.

Automatic conversion script
Id: cif_fix_values 8170 2020-07-09 18:12:32Z antanas 
;
_cod_original_cell_volume 15411.6(15)
_cod_database_code 7714460
_shelx_shelxl_version_number 2019/2
_shelx_space_group_comment
;
The symmetry employed for this shelxl refinement is uniquely defined
by the following loop, which should always be used as a source of
symmetry information in preference to the above space-group names.
They are only intended as comments.
;
_shelx_estimated_absorpt_t_max 0.824
_shelx_estimated_absorpt_t_min 0.780
_olex2_refinement_description
;
1. Twinned data refinement
 Scales: 0.53(2)
 0.47(2)
2. Fixed Uiso
 At 1.2 times of:
  All C(H) groups, All N(H) groups
 At 1.5 times of:
  All O(H) groups, All O(H,H) groups
3. Restrained distances
 C30-C31 = C29-C28
 1.35 with sigma of 0.005
 O7-C27 = O8-C27
 1.25 with sigma of 0.005
 O12-C47 = O13-C47
 1.25 with sigma of 0.005
 O10-C39 = O9-C39
 1.25 with sigma of 0.005
 C30-C29
 1.4 with sigma of 0.005
 O4-C26 = O3-C26
 1.25 with sigma of 0.005
 O6-C20 = O5-C20
 1.25 with sigma of 0.005
 C41-C40 = C40-C33
 1.39 with sigma of 0.005
 C32-C40
 2.15 with sigma of 0.005
 C32-C33
 2.15 with sigma of 0.005
4. Uiso/Uaniso restraints and constraints
C27 \\sim C47: within 2A with sigma of 0.005 and sigma for terminal atoms of
0.01 within 2A
O10 \\sim O9 \\sim C39: within 2A with sigma of 0.005 and sigma for terminal
atoms of 0.01 within 2A
O8 \\sim O13: within 2A with sigma of 0.01 and sigma for terminal atoms of 0.02
within 2A
Uanis(O10) \\sim Ueq, Uanis(O9) \\sim Ueq: with sigma of 0.002 and sigma for
terminal atoms of 0.004
Uanis(O12) \\sim Ueq, Uanis(O7) \\sim Ueq: with sigma of 0.002 and sigma for
terminal atoms of 0.004
Uanis(C47) \\sim Ueq, Uanis(C27) \\sim Ueq: with sigma of 0.01 and sigma for
terminal atoms of 0.02
5. Others
 Fixed Sof: S2(0.5) O9(0.5) O12(0.5) O13(0.5) N4(0.5) H4(0.5) N3(0.5) C47(0.5)
 H47(0.5) C29(0.5) H29(0.5) H33(0.5) H40(0.5) C32(0.5) C30(0.5) H30(0.5)
 C28(0.5) C31(0.5) O7(0.5) C27(0.5) O8(0.5) O10(0.5)
6.a Riding coordinates:
 O18(H18A,H18B), O19(H19A,H19B), N2(H2), C3(H3), C44(H44), C43(H43), C4(H4A),
 C23(H23)
6.b Ternary CH refined with riding coordinates:
 O17(H17)
6.c Aromatic/amide H refined with riding coordinates:
 N4(H4), C47(H47), C18(H18), C19(H19), C15(H15), C16(H16), C7(H7), C6(H6),
 C29(H29), C37(H37), C36(H36), C33(H33), C40(H40), C9(H9), C10(H10), C24(H24),
 C30(H30)
;
_smtbx_masks_void_probe_radius 1.2
_smtbx_masks_void_truncation_radius 1.2
_olex2_submission_special_instructions 'No special instructions were received'
_site XU

loop_
_space_group_symop_operation_xyz
'x, y, z'
'-y, x-y, z+1/3'
'-x+y, -x, z+2/3'
'y, x, -z'
'-x, -x+y, -z+1/3'
'x-y, -y, -z+2/3'

loop_
_atom_site_label
_atom_site_type_symbol
_atom_site_fract_x
_atom_site_fract_y
_atom_site_fract_z
_atom_site_U_iso_or_equiv
_atom_site_adp_type
_atom_site_occupancy
_atom_site_site_symmetry_order
_atom_site_calc_flag
_atom_site_refinement_flags_posn
_atom_site_refinement_flags_adp
_atom_site_refinement_flags_occupancy
_atom_site_disorder_assembly
_atom_site_disorder_group
Zr1 Zr 1.27646(3) 0.94766(3) 0.37591(2) 0.0478(2) Uani 1 1 d . . . . .
Zr2 Zr 1.17894(3) 0.90162(3) 0.28836(3) 0.0509(2) Uani 1 1 d . . . . .
Zr3 Zr 1.12612(3) 0.94730(3) 0.37623(3) 0.0525(2) Uani 1 1 d . . . . .
S1 S 0.73790(14) 0.60409(15) 0.18043(12) 0.0951(10) Uani 1 1 d . . . . .
S2 S 1.0789(3) 0.8188(2) 0.50845(19) 0.0795(16) Uani 0.5 1 d . . P A 1
O1 O 1.0445(3) 0.8484(3) 0.3610(2) 0.069(2) Uani 1 1 d . . . . .
O15 O 1.2251(2) 0.9977(2) 0.40092(18) 0.0553(13) Uani 1 1 d . . . . .
O2 O 1.0796(3) 0.8155(3) 0.3042(2) 0.0625(18) Uani 1 1 d . . . . .
O18 O 1.1183(3) 0.8805(4) 0.2324(2) 0.082(2) Uani 1 1 d . . . . .
H18A H 1.125114 0.854340 0.216699 0.123 Uiso 1 1 d R U . . .
H18B H 1.076554 0.857330 0.239049 0.123 Uiso 1 1 d R U . . .
O3 O 0.7619(3) 0.6634(3) 0.0990(3) 0.079(2) Uani 1 1 d D . . . .
O19 O 1.0994(4) 0.9826(4) 0.4306(3) 0.096(3) Uani 1 1 d . . . . .
H19A H 1.118323 1.026135 0.430540 0.144 Uiso 1 1 d R U . . .
H19B H 1.116073 0.974035 0.452370 0.144 Uiso 1 1 d R U . . .
O4 O 0.6620(3) 0.6624(3) 0.0984(2) 0.0716(19) Uani 1 1 d D . . . .
O17 O 1.1759(3) 1.0475(4) 0.3571(3) 0.095(3) Uani 1 1 d . . . . .
H17 H 1.152348 1.070203 0.367946 0.143 Uiso 1 1 calc R U . . .
O5 O 0.4102(2) 0.1498(3) 0.3097(2) 0.0611(17) Uani 1 1 d D . . . .
O6 O 0.3780(2) 0.1822(2) 0.3641(2) 0.0609(18) Uani 1 1 d D . . . .
O14 O 1.1778(3) 0.9005(4) 0.3547(2) 0.095(3) Uani 1 1 d . . . . .
O16 O 1.3238(4) 1.0469(3) 0.3545(2) 0.089(2) Uani 1 1 d . . . . .
O11 O 0.9648(3) 1.0433(3) 0.6398(2) 0.0637(18) Uani 1 1 d . . . . .
O9 O 0.9583(7) 0.3747(8) 0.6428(5) 0.054(3) Uani 0.5 1 d D U P B 2
O12 O 1.2186(8) 0.8791(8) 0.4206(5) 0.058(5) Uani 0.5 1 d D U P C 2
O13 O 1.1166(14) 0.8778(17) 0.4234(7) 0.055(5) Uani 0.5 1 d D U P C 2
N2 N 0.6547(4) 0.4769(5) 0.2727(3) 0.097(3) Uani 1 1 d . . . . .
H2 H 0.614413 0.446453 0.265615 0.116 Uiso 1 1 d R U . . .
N1 N 0.7516(5) 0.5717(4) 0.2697(3) 0.086(3) Uani 1 1 d . . . . .
N4 N 1.0455(10) 0.7000(9) 0.6013(6) 0.081(5) Uani 0.5 1 d . . P A 1
H4 H 1.054448 0.668404 0.595497 0.097 Uiso 0.5 1 calc R U P A 1
N3 N 1.0274(10) 0.7914(9) 0.5989(7) 0.088(6) Uani 0.5 1 d . . P A 1
C47 C 1.1624(11) 0.867(2) 0.4336(9) 0.095(7) Uani 0.5 1 d D U P C 2
H47 H 1.151754 0.842477 0.458423 0.114 Uiso 0.5 1 calc R U P C 2
C39 C 1.000000 0.4171(5) 0.666667 0.059(2) Uani 1 2 d DS TU P . .
C17 C 0.4831(5) 0.2517(5) 0.3389(4) 0.070(3) Uani 1 1 d . . . . .
C18 C 0.5273(5) 0.2705(5) 0.3090(4) 0.085(3) Uani 1 1 d . . . . .
H18 H 0.518351 0.238902 0.288045 0.102 Uiso 1 1 calc R U . . .
C19 C 0.5844(6) 0.3303(7) 0.3049(4) 0.101(4) Uani 1 1 d . . . . .
H19 H 0.608209 0.342935 0.279850 0.121 Uiso 1 1 calc R U . . .
C14 C 0.6068(6) 0.3728(6) 0.3399(4) 0.088(4) Uani 1 1 d . . . . .
C15 C 0.5605(6) 0.3492(5) 0.3744(4) 0.092(4) Uani 1 1 d . . . . .
H15 H 0.571542 0.374070 0.399014 0.110 Uiso 1 1 calc R U . . .
C16 C 0.5007(6) 0.2905(5) 0.3712(4) 0.100(4) Uani 1 1 d . . . . .
H16 H 0.470742 0.277567 0.393509 0.120 Uiso 1 1 calc R U . . .
C46 C 1.000000 1.0370(5) 0.666667 0.068(4) Uani 1 2 d S T P . .
C20 C 0.4194(4) 0.1920(4) 0.3372(2) 0.056(2) Uani 1 1 d D . . . .
C12 C 0.6865(6) 0.4798(6) 0.3076(4) 0.095(4) Uani 1 1 d . . . . .
C21 C 0.6963(6) 0.5346(6) 0.2524(4) 0.088(3) Uani 1 1 d . . . . .
C1 C 1.0378(4) 0.8075(5) 0.3345(4) 0.068(3) Uani 1 1 d . . . . .
C7 C 0.9557(4) 0.6989(5) 0.2983(4) 0.078(3) Uani 1 1 d . . . . .
H7 H 0.981862 0.712223 0.274172 0.093 Uiso 1 1 calc R U . . .
C2 C 0.9750(5) 0.7398(5) 0.3347(4) 0.071(3) Uani 1 1 d . . . . .
C3 C 0.9351(5) 0.7209(5) 0.3722(4) 0.089(4) Uani 1 1 d . . . . .
H3 H 0.948297 0.748321 0.395769 0.107 Uiso 1 1 d R U . . .
C5 C 0.8589(6) 0.6201(6) 0.3382(4) 0.094(4) Uani 1 1 d . . . . .
C6 C 0.8961(6) 0.6389(6) 0.3008(5) 0.107(5) Uani 1 1 d . . . . .
H6 H 0.880329 0.610358 0.277702 0.128 Uiso 1 1 calc R U . . .
C44 C 1.0173(5) 0.9527(5) 0.6978(4) 0.074(3) Uani 1 1 d . . . . .
H44 H 1.031630 0.980741 0.721081 0.088 Uiso 1 1 d R U . . .
C45 C 1.000000 0.9715(5) 0.666667 0.069(4) Uani 1 2 d S T P . .
C43 C 1.0218(7) 0.8945(6) 0.7017(4) 0.104(4) Uani 1 1 d . . . . .
H43 H 1.036107 0.880778 0.724980 0.125 Uiso 1 1 d R U . . .
C42 C 1.000000 0.8506(6) 0.666667 0.093(6) Uani 1 2 d S T P . .
C22 C 0.6739(6) 0.5498(6) 0.2143(4) 0.093(3) Uani 1 1 d . . . . .
C4 C 0.8744(6) 0.6599(6) 0.3721(4) 0.105(5) Uani 1 1 d . . . . .
H4A H 0.848288 0.646595 0.396294 0.126 Uiso 1 1 d R U . . .
C29 C 1.1663(12) 0.7899(11) 0.4936(7) 0.108(10) Uani 0.5 1 d D . P A 1
H29 H 1.204714 0.791054 0.482836 0.130 Uiso 0.5 1 calc R U P A 1
C38 C 1.000000 0.4819(6) 0.666667 0.091(6) Uani 1 2 d S T P B .
C37 C 1.0293(6) 0.5245(5) 0.7013(4) 0.083(3) Uani 1 1 d . . . . .
H37 H 1.047776 0.513478 0.723796 0.099 Uiso 1 1 calc R U . B .
C36 C 1.0281(7) 0.5845(6) 0.6987(4) 0.097(4) Uani 1 1 d . . . . .
H36 H 1.047713 0.615720 0.720207 0.116 Uiso 1 1 calc R U . . .
C35 C 1.000000 0.6000(7) 0.666667 0.100(6) Uani 1 2 d S T P . .
C33 C 1.0140(7) 0.7046(5) 0.6338(4) 0.098(4) Uani 1 1 d D . . . .
H33 H 1.023455 0.689382 0.609167 0.118 Uiso 0.5 1 calc R U P A 2
C34 C 1.000000 0.6667(7) 0.666667 0.098(6) Uani 1 2 d S T P A .
C40 C 1.0157(8) 0.7657(6) 0.6328(3) 0.114(5) Uani 1 1 d D . . . .
H40 H 1.027952 0.790693 0.608175 0.137 Uiso 0.5 1 calc R U P A 2
C41 C 1.000000 0.7901(6) 0.666667 0.101(6) Uani 1 2 d DS T P A .
C13 C 0.7503(6) 0.5365(6) 0.3066(4) 0.100(4) Uani 1 1 d . . . . .
C9 C 0.7734(6) 0.5153(6) 0.3726(4) 0.097(4) Uani 1 1 d . . . . .
H9 H 0.801690 0.529998 0.395843 0.117 Uiso 1 1 calc R U . . .
C10 C 0.7146(5) 0.4546(6) 0.3748(5) 0.097(4) Uani 1 1 d . . . . .
H10 H 0.705410 0.427182 0.398168 0.116 Uiso 1 1 calc R U . . .
C11 C 0.6683(7) 0.4337(6) 0.3419(4) 0.103(5) Uani 1 1 d . . . . .
C8 C 0.7928(6) 0.5561(6) 0.3371(4) 0.101(5) Uani 1 1 d . . . . .
C26 C 0.7036(4) 0.6469(4) 0.1107(3) 0.077(3) Uani 1 1 d D . . . .
C25 C 0.6798(6) 0.6064(6) 0.1497(4) 0.088(3) Uani 1 1 d . . . . .
C24 C 0.6170(6) 0.5685(6) 0.1661(5) 0.109(5) Uani 1 1 d . . . . .
H24 H 0.579242 0.566106 0.153337 0.131 Uiso 1 1 calc R U . . .
C32 C 1.0614(11) 0.7566(9) 0.5785(4) 0.093(7) Uani 0.5 1 d D . P A 1
C23 C 0.6116(7) 0.5355(7) 0.2008(4) 0.111(4) Uani 1 1 d . . . . .
H23 H 0.569961 0.504780 0.212324 0.133 Uiso 1 1 d R U . . .
C30 C 1.1273(11) 0.7498(11) 0.5263(7) 0.094(8) Uani 0.5 1 d D . P A 1
H30 H 1.127127 0.710933 0.535178 0.113 Uiso 0.5 1 calc R U P A 1
C28 C 1.1395(10) 0.8266(11) 0.4801(7) 0.082(6) Uani 0.5 1 d D . P A 1
C31 C 1.0903(12) 0.7731(11) 0.5434(7) 0.097(8) Uani 0.5 1 d D . P A 1
O7 O 1.2250(8) 0.8803(9) 0.4343(6) 0.066(5) Uani 0.5 1 d D U P A 1
C27 C 1.1694(12) 0.871(2) 0.4468(10) 0.086(6) Uani 0.5 1 d D U P A 1
O8 O 1.1251(16) 0.8854(19) 0.4380(8) 0.073(6) Uani 0.5 1 d D U P A 1
O10 O 1.0305(7) 0.4107(9) 0.6968(3) 0.041(3) Uani 0.5 1 d D U P B 1

loop_
_atom_site_aniso_label
_atom_site_aniso_U_11
_atom_site_aniso_U_22
_atom_site_aniso_U_33
_atom_site_aniso_U_23
_atom_site_aniso_U_13
_atom_site_aniso_U_12
Zr1 0.0191(3) 0.0270(3) 0.1025(6) 0.0017(4) -0.0007(4) 0.0153(2)
Zr2 0.0204(3) 0.0214(3) 0.1135(7) -0.0054(3) -0.0065(4) 0.0124(3)
Zr3 0.0130(3) 0.0303(4) 0.1137(6) -0.0018(4) 0.0024(3) 0.0104(3)
S1 0.0581(15) 0.0690(17) 0.143(3) 0.0247(19) 0.0085(17) 0.0204(14)
S2 0.098(4) 0.055(3) 0.119(4) 0.027(3) 0.021(3) 0.064(3)
O1 0.037(3) 0.050(4) 0.120(6) -0.002(4) -0.001(4) 0.021(3)
O15 0.017(2) 0.037(3) 0.115(4) -0.008(3) -0.009(3) 0.016(2)
O2 0.038(3) 0.034(3) 0.114(6) -0.002(3) -0.020(4) 0.017(3)
O18 0.030(3) 0.097(5) 0.097(5) -0.020(4) -0.012(3) 0.014(3)
O3 0.058(4) 0.056(4) 0.125(7) 0.022(4) 0.008(4) 0.029(3)
O19 0.076(5) 0.104(6) 0.146(8) -0.015(5) -0.008(5) 0.073(5)
O4 0.064(4) 0.044(3) 0.103(5) 0.011(3) 0.006(4) 0.023(3)
O17 0.042(4) 0.058(4) 0.158(7) 0.023(5) -0.047(4) 0.004(3)
O5 0.020(3) 0.040(3) 0.107(5) 0.006(3) 0.000(3) 0.003(2)
O6 0.022(3) 0.021(3) 0.119(5) -0.005(3) -0.003(3) -0.005(2)
O14 0.040(4) 0.134(6) 0.129(6) -0.066(5) -0.019(4) 0.058(4)
O16 0.120(6) 0.051(4) 0.128(6) 0.027(4) 0.060(5) 0.066(4)
O11 0.061(4) 0.024(3) 0.117(6) -0.001(3) -0.004(4) 0.029(3)
O9 0.056(4) 0.047(4) 0.065(4) 0.002(2) 0.002(2) 0.031(3)
O12 0.057(5) 0.060(5) 0.058(5) -0.002(3) 0.004(3) 0.030(3)
O13 0.054(8) 0.057(9) 0.050(15) -0.005(10) -0.015(9) 0.025(8)
N2 0.054(5) 0.078(7) 0.116(8) 0.017(6) -0.018(5) 0.001(5)
N1 0.071(6) 0.055(5) 0.107(8) 0.000(5) -0.016(5) 0.012(5)
N4 0.106(14) 0.066(11) 0.106(14) 0.006(10) 0.012(12) 0.068(11)
N3 0.096(14) 0.052(10) 0.128(18) -0.014(11) -0.011(13) 0.044(10)
C47 0.099(9) 0.088(8) 0.107(13) 0.008(9) -0.017(8) 0.053(8)
C39 0.057(4) 0.049(4) 0.075(5) 0.0013(19) 0.003(4) 0.028(2)
C17 0.041(5) 0.042(5) 0.108(9) 0.000(5) -0.011(5) 0.007(4)
C18 0.041(6) 0.076(7) 0.102(8) 0.003(6) 0.017(6) 0.002(5)
C19 0.077(8) 0.080(9) 0.108(10) -0.002(8) 0.013(7) 0.010(7)
C14 0.059(7) 0.065(7) 0.114(10) 0.025(7) 0.009(7) 0.011(6)
C15 0.068(7) 0.059(6) 0.104(8) -0.006(6) -0.012(7) -0.002(6)
C16 0.068(7) 0.050(6) 0.125(11) -0.005(7) 0.006(7) -0.014(5)
C46 0.083(10) 0.043(5) 0.093(11) 0.008(5) 0.016(9) 0.041(5)
C20 0.026(4) 0.030(4) 0.098(7) -0.003(5) -0.003(5) 0.004(4)
C12 0.066(7) 0.063(7) 0.104(10) 0.010(7) -0.007(7) -0.006(6)
C21 0.061(7) 0.073(7) 0.103(8) 0.011(7) -0.020(7) 0.012(5)
C1 0.030(5) 0.040(5) 0.119(10) 0.005(6) -0.011(5) 0.008(4)
C7 0.039(5) 0.043(5) 0.117(9) 0.006(6) 0.002(5) -0.006(4)
C2 0.040(5) 0.036(5) 0.116(10) 0.004(5) -0.017(5) 0.002(4)
C3 0.070(7) 0.041(5) 0.096(9) 0.001(5) -0.008(6) -0.018(5)
C5 0.064(7) 0.056(6) 0.114(11) 0.003(7) -0.018(7) -0.007(6)
C6 0.068(8) 0.061(7) 0.123(11) -0.005(7) -0.014(8) -0.019(6)
C44 0.070(7) 0.053(6) 0.110(9) -0.003(6) 0.006(6) 0.040(5)
C45 0.086(11) 0.042(5) 0.094(11) -0.004(5) -0.008(9) 0.043(5)
C43 0.152(12) 0.069(8) 0.118(10) 0.002(8) -0.015(9) 0.076(9)
C42 0.131(16) 0.062(6) 0.110(14) -0.005(6) -0.009(12) 0.065(8)
C22 0.070(7) 0.076(7) 0.122(10) 0.030(7) 0.014(7) 0.029(6)
C4 0.065(7) 0.069(7) 0.107(9) 0.009(7) -0.014(7) -0.022(6)
C29 0.13(2) 0.093(17) 0.14(3) 0.041(17) 0.065(19) 0.081(17)
C38 0.089(12) 0.042(5) 0.159(18) -0.001(6) -0.001(12) 0.044(6)
C37 0.097(8) 0.055(6) 0.102(8) -0.014(6) 0.008(7) 0.042(6)
C36 0.125(11) 0.060(7) 0.130(11) -0.010(7) -0.029(9) 0.064(7)
C35 0.118(15) 0.064(7) 0.135(17) 0.001(7) 0.001(13) 0.059(8)
C33 0.135(12) 0.058(7) 0.126(12) 0.004(7) -0.003(9) 0.065(8)
C34 0.120(15) 0.062(7) 0.132(17) -0.011(6) -0.022(13) 0.060(8)
C40 0.142(14) 0.112(12) 0.118(12) 0.004(10) -0.017(11) 0.086(11)
C41 0.135(17) 0.070(8) 0.119(16) -0.006(7) -0.012(14) 0.067(9)
C13 0.060(7) 0.072(8) 0.111(11) 0.009(7) -0.013(7) -0.009(6)
C9 0.069(7) 0.061(7) 0.105(10) 0.019(6) -0.008(7) -0.010(6)
C10 0.052(6) 0.061(7) 0.133(11) 0.011(7) -0.012(7) -0.005(5)
C11 0.087(9) 0.071(8) 0.101(10) 0.013(7) -0.016(7) 0.003(7)
C8 0.080(8) 0.079(8) 0.091(9) 0.006(7) -0.006(7) -0.001(7)
C26 0.052(6) 0.043(5) 0.137(10) 0.010(5) 0.007(6) 0.024(5)
C25 0.078(8) 0.085(7) 0.108(9) 0.021(7) 0.000(7) 0.046(7)
C24 0.075(8) 0.107(10) 0.129(12) 0.043(9) 0.019(8) 0.032(7)
C32 0.12(2) 0.053(12) 0.12(2) -0.001(13) -0.028(16) 0.050(14)
C23 0.083(9) 0.112(11) 0.130(12) 0.036(10) 0.009(8) 0.044(8)
C30 0.102(18) 0.076(15) 0.13(2) 0.041(15) 0.037(16) 0.066(14)
C28 0.062(13) 0.091(15) 0.093(16) 0.029(12) 0.016(12) 0.037(12)
C31 0.12(2) 0.079(16) 0.083(16) 0.034(14) 0.011(14) 0.042(15)
O7 0.065(6) 0.066(6) 0.065(6) 0.000(3) 0.000(3) 0.032(3)
C27 0.096(9) 0.084(8) 0.102(12) 0.014(9) -0.015(8) 0.062(8)
O8 0.070(11) 0.068(10) 0.063(17) -0.006(13) -0.008(11) 0.022(9)
O10 0.046(4) 0.034(3) 0.056(4) 0.000(2) 0.006(2) 0.031(2)

loop_
_atom_type_symbol
_atom_type_description
_atom_type_scat_dispersion_real
_atom_type_scat_dispersion_imag
_atom_type_scat_source
C C 0.0137 0.0067 'International Tables Vol C Tables 4.2.6.8 and 6.1.1.4'
H H 0.0000 0.0000 'International Tables Vol C Tables 4.2.6.8 and 6.1.1.4'
N N 0.0241 0.0134 'International Tables Vol C Tables 4.2.6.8 and 6.1.1.4'
O O 0.0389 0.0241 'International Tables Vol C Tables 4.2.6.8 and 6.1.1.4'
S S 0.2925 0.4295 'International Tables Vol C Tables 4.2.6.8 and 6.1.1.4'
Zr Zr -0.3750 1.7612 'International Tables Vol C Tables 4.2.6.8 and 6.1.1.4'

loop_
_geom_angle_atom_site_label_1
_geom_angle_atom_site_label_2
_geom_angle_atom_site_label_3
_geom_angle
_geom_angle_site_symmetry_1
_geom_angle_site_symmetry_3
_geom_angle_publ_flag
Zr2 Zr1 Zr1 60.37(2) . 6_675 ?
O15 Zr1 Zr1 91.06(15) . 6_675 ?
O15 Zr1 Zr2 91.38(14) . . ?
O15 Zr1 O4 77.3(2) . 2_765 ?
O15 Zr1 O9 146.2(4) . 4_656 ?
O15 Zr1 O7 79.8(5) . . ?
O15 Zr1 O10 139.1(4) . 3_774 ?
O4 Zr1 Zr1 111.29(18) 2_765 6_675 ?
O4 Zr1 Zr2 166.20(17) 2_765 . ?
O4 Zr1 O9 80.1(5) 2_765 4_656 ?
O4 Zr1 O7 71.3(4) 2_765 . ?
O5 Zr1 Zr1 108.41(17) 6_665 6_675 ?
O5 Zr1 Zr2 72.61(16) 6_665 . ?
O5 Zr1 O15 142.6(2) 6_665 . ?
O5 Zr1 O4 121.2(2) 6_665 2_765 ?
O5 Zr1 O9 71.1(4) 6_665 4_656 ?
O5 Zr1 O7 77.1(5) 6_665 . ?
O5 Zr1 O10 77.9(4) 6_665 3_774 ?
O14 Zr1 Zr1 90.7(3) . 6_675 ?
O14 Zr1 Zr2 36.3(2) . . ?
O14 Zr1 O15 70.0(2) . . ?
O14 Zr1 O4 140.8(2) . 2_765 ?
O14 Zr1 O5 77.9(2) . 6_665 ?
O14 Zr1 O16 107.3(3) . . ?
O14 Zr1 O9 138.5(5) . 4_656 ?
O14 Zr1 O7 82.0(5) . . ?
O14 Zr1 O10 146.0(4) . 3_774 ?
O16 Zr1 Zr1 33.5(2) . 6_675 ?
O16 Zr1 Zr1 34.19(18) 6_675 6_675 ?
O16 Zr1 Zr2 88.1(2) . . ?
O16 Zr1 Zr2 34.82(17) 6_675 . ?
O16 Zr1 O15 70.7(2) . . ?
O16 Zr1 O15 109.0(3) 6_675 . ?
O16 Zr1 O4 80.7(3) . 2_765 ?
O16 Zr1 O4 142.3(2) 6_675 2_765 ?
O16 Zr1 O5 139.4(2) . 6_665 ?
O16 Zr1 O5 77.0(3) 6_675 6_665 ?
O16 Zr1 O14 71.0(3) 6_675 . ?
O16 Zr1 O16 67.6(4) 6_675 . ?
O16 Zr1 O9 75.5(5) 6_675 4_656 ?
O16 Zr1 O9 81.1(4) . 4_656 ?
O16 Zr1 O7 143.0(5) . . ?
O16 Zr1 O7 145.8(5) 6_675 . ?
O16 Zr1 O10 80.4(4) 6_675 3_774 ?
O16 Zr1 O10 77.2(4) . 3_774 ?
O9 Zr1 Zr2 106.3(5) 4_656 . ?
O12 Zr1 Zr2 105.5(5) . . ?
O12 Zr1 O15 80.3(5) . . ?
O12 Zr1 O14 73.2(6) . . ?
O12 Zr1 O16 148.3(5) . . ?
O12 Zr1 O16 136.6(5) . 6_675 ?
O7 Zr1 Zr1 169.8(4) . 6_675 ?
O7 Zr1 Zr2 114.9(4) . . ?
O10 Zr1 Zr1 74.7(3) 3_774 6_675 ?
O10 Zr1 Zr2 112.6(3) 3_774 . ?
O10 Zr1 O4 72.9(4) 3_774 2_765 ?
O10 Zr1 O9 7.8(7) 3_774 4_656 ?
O10 Zr1 O7 115.2(5) 3_774 . ?
Zr1 Zr2 Zr1 60.11(3) . 6_675 ?
Zr1 Zr2 Zr3 59.742(16) 6_675 6_675 ?
Zr1 Zr2 Zr3 90.16(2) . 6_675 ?
Zr1 Zr2 Zr3 60.300(19) . . ?
Zr3 Zr2 Zr1 90.15(2) . 6_675 ?
Zr3 Zr2 Zr3 60.21(3) . 6_675 ?
O15 Zr2 Zr1 92.31(15) 6_675 . ?
O15 Zr2 Zr1 37.05(13) 6_675 6_675 ?
O15 Zr2 Zr3 35.22(12) 6_675 6_675 ?
O15 Zr2 Zr3 91.29(14) 6_675 . ?
O15 Zr2 O2 142.78(18) 6_675 . ?
O15 Zr2 O18 83.6(2) 6_675 . ?
O15 Zr2 O3 75.2(2) 6_675 5_765 ?
O15 Zr2 O6 142.92(19) 6_675 6_665 ?
O15 Zr2 O14 110.6(3) 6_675 . ?
O2 Zr2 Zr1 163.61(19) . 6_675 ?
O2 Zr2 Zr1 108.06(18) . . ?
O2 Zr2 Zr3 111.94(15) . 6_675 ?
O2 Zr2 Zr3 73.65(19) . . ?
O2 Zr2 O3 122.9(3) . 5_765 ?
O18 Zr2 Zr1 116.59(19) . 6_675 ?
O18 Zr2 Zr1 175.4(2) . . ?
O18 Zr2 Zr3 85.3(2) . 6_675 ?
O18 Zr2 Zr3 117.63(19) . . ?
O18 Zr2 O2 74.5(3) . . ?
O18 Zr2 O3 71.0(3) . 5_765 ?
O18 Zr2 O6 110.6(3) . 6_665 ?
O3 Zr2 Zr1 73.33(17) 5_765 6_675 ?
O3 Zr2 Zr1 110.0(2) 5_765 . ?
O3 Zr2 Zr3 108.91(18) 5_765 6_675 ?
O3 Zr2 Zr3 163.46(17) 5_765 . ?
O17 Zr2 Zr1 91.0(3) 6_675 . ?
O17 Zr2 Zr1 89.2(2) 6_675 6_675 ?
O17 Zr2 Zr3 36.6(2) 6_675 . ?
O17 Zr2 Zr3 34.16(18) 6_675 6_675 ?
O17 Zr2 O15 69.3(2) 6_675 6_675 ?
O17 Zr2 O2 79.3(2) 6_675 . ?
O17 Zr2 O18 85.6(3) 6_675 . ?
O17 Zr2 O3 139.3(3) 6_675 5_765 ?
O17 Zr2 O6 143.0(3) 6_675 6_665 ?
O17 Zr2 O14 71.3(3) 6_675 . ?
O6 Zr2 Zr1 110.50(15) 6_665 6_675 ?
O6 Zr2 Zr1 73.98(16) 6_665 . ?
O6 Zr2 Zr3 109.88(17) 6_665 . ?
O6 Zr2 Zr3 164.14(17) 6_665 6_675 ?
O6 Zr2 O2 73.92(19) 6_665 . ?
O6 Zr2 O3 77.5(3) 6_665 5_765 ?
O14 Zr2 Zr1 35.16(16) . . ?
O14 Zr2 Zr1 89.4(2) . 6_675 ?
O14 Zr2 Zr3 34.67(18) . . ?
O14 Zr2 Zr3 89.2(2) . 6_675 ?
O14 Zr2 O2 75.9(3) . . ?
O14 Zr2 O18 145.2(2) . . ?
O14 Zr2 O3 142.4(3) . 5_765 ?
O14 Zr2 O6 77.7(3) . 6_665 ?
O16 Zr2 Zr1 34.1(2) 6_675 . ?
O16 Zr2 Zr1 34.40(17) 6_675 6_675 ?
O16 Zr2 Zr3 88.0(2) 6_675 6_675 ?
O16 Zr2 Zr3 88.2(2) 6_675 . ?
O16 Zr2 O15 71.4(2) 6_675 6_675 ?
O16 Zr2 O2 139.4(2) 6_675 . ?
O16 Zr2 O18 144.6(3) 6_675 . ?
O16 Zr2 O3 78.6(3) 6_675 5_765 ?
O16 Zr2 O17 107.4(3) 6_675 6_675 ?
O16 Zr2 O6 78.9(2) 6_675 6_665 ?
O16 Zr2 O14 69.1(3) 6_675 . ?
Zr1 Zr3 Zr3 89.792(18) . 6_675 ?
Zr2 Zr3 Zr1 59.56(2) . . ?
Zr2 Zr3 Zr3 60.30(2) . 6_675 ?
O1 Zr3 Zr1 110.07(16) . . ?
O1 Zr3 Zr2 75.2(2) . . ?
O1 Zr3 Zr3 111.7(2) . 6_675 ?
O1 Zr3 O11 76.3(2) . 4_556 ?
O1 Zr3 O8 79.7(8) . . ?
O15 Zr3 Zr1 37.06(13) . . ?
O15 Zr3 Zr2 91.70(15) . . ?
O15 Zr3 Zr3 90.76(15) . 6_675 ?
O15 Zr3 O1 142.0(2) . . ?
O15 Zr3 O19 85.3(2) . . ?
O15 Zr3 O17 110.7(3) . 6_675 ?
O15 Zr3 O11 141.1(2) . 4_556 ?
O15 Zr3 O13 79.8(7) . . ?
O15 Zr3 O8 73.0(8) . . ?
O19 Zr3 Zr1 118.48(19) . . ?
O19 Zr3 Zr2 176.0(2) . . ?
O19 Zr3 Zr3 116.9(2) . 6_675 ?
O19 Zr3 O1 108.8(3) . . ?
O19 Zr3 O17 143.0(3) . 6_675 ?
O19 Zr3 O11 71.6(3) . 4_556 ?
O19 Zr3 O8 68.5(6) . . ?
O17 Zr3 Zr1 90.01(18) 6_675 . ?
O17 Zr3 Zr1 90.03(19) . . ?
O17 Zr3 Zr2 36.22(17) 6_675 . ?
O17 Zr3 Zr2 90.6(3) . . ?
O17 Zr3 Zr3 35.6(2) . 6_675 ?
O17 Zr3 Zr3 34.43(19) 6_675 6_675 ?
O17 Zr3 O1 143.4(3) . . ?
O17 Zr3 O1 79.4(3) 6_675 . ?
O17 Zr3 O15 70.3(2) . . ?
O17 Zr3 O19 85.8(3) . . ?
O17 Zr3 O17 70.1(4) . 6_675 ?
O17 Zr3 O11 75.8(3) 6_675 4_556 ?
O17 Zr3 O11 77.0(2) . 4_556 ?
O17 Zr3 O13 146.1(7) . . ?
O17 Zr3 O8 136.4(8) . . ?
O17 Zr3 O8 147.1(7) 6_675 . ?
O14 Zr3 Zr1 33.95(18) . . ?
O14 Zr3 Zr2 35.8(2) . . ?
O14 Zr3 Zr3 90.3(3) . 6_675 ?
O14 Zr3 O1 78.4(3) . . ?
O14 Zr3 O15 71.0(2) . . ?
O14 Zr3 O19 144.4(3) . . ?
O14 Zr3 O17 72.0(3) . 6_675 ?
O14 Zr3 O17 109.4(3) . . ?
O14 Zr3 O11 142.0(3) . 4_556 ?
O14 Zr3 O13 73.8(7) . . ?
O14 Zr3 O8 79.1(7) . . ?
O11 Zr3 Zr1 163.32(18) 4_556 . ?
O11 Zr3 Zr2 109.44(19) 4_556 . ?
O11 Zr3 Zr3 73.55(18) 4_556 6_675 ?
O11 Zr3 O8 122.8(7) 4_556 . ?
O13 Zr3 Zr1 74.4(7) . . ?
O13 Zr3 Zr2 106.0(6) . . ?
O13 Zr3 O1 70.4(7) . . ?
O13 Zr3 O19 76.2(6) . . ?
O8 Zr3 Zr1 73.8(7) . . ?
O8 Zr3 Zr2 113.3(6) . . ?
O8 Zr3 Zr3 162.8(7) . 6_675 ?
C25 S1 C22 89.6(6) . . ?
C28 S2 C31 93.1(10) . . ?
C1 O1 Zr3 132.7(7) . . ?
Zr2 O15 Zr1 106.7(2) 6_675 . ?
Zr3 O15 Zr1 106.8(2) . . ?
Zr3 O15 Zr2 109.4(2) . 6_675 ?
C1 O2 Zr2 130.8(6) . . ?
Zr2 O18 H18A 108.8 . . ?
Zr2 O18 H18B 108.9 . . ?
H18A O18 H18B 104.5 . . ?
C26 O3 Zr2 131.1(6) . 5_765 ?
Zr3 O19 H19A 111.2 . . ?
Zr3 O19 H19B 109.4 . . ?
H19A O19 H19B 103.9 . . ?
C26 O4 Zr1 126.5(7) . 3_674 ?
Zr2 O17 Zr3 107.2(4) 6_675 6_675 ?
Zr2 O17 H17 109.6 6_675 . ?
Zr3 O17 Zr2 110.9(3) . 6_675 ?
Zr3 O17 Zr3 109.9(4) . 6_675 ?
Zr3 O17 H17 109.6 . . ?
Zr3 O17 H17 109.6 6_675 . ?
C20 O5 Zr1 136.4(5) . 6_565 ?
C20 O6 Zr2 133.7(5) . 6_565 ?
Zr1 O14 Zr2 108.5(3) . . ?
Zr3 O14 Zr1 112.1(3) . . ?
Zr3 O14 Zr2 109.5(4) . . ?
Zr1 O16 Zr1 112.3(3) 6_675 . ?
Zr1 O16 Zr2 111.1(3) 6_675 6_675 ?
Zr1 O16 Zr2 111.1(3) . 6_675 ?
C46 O11 Zr3 132.6(7) . 4_556 ?
C39 O9 Zr1 128.0(14) . 4_546 ?
C47 O12 Zr1 127(2) . . ?
C47 O13 Zr3 124(3) . . ?
C12 N2 H2 127.2 . . ?
C12 N2 C21 105.1(9) . . ?
C21 N2 H2 127.5 . . ?
C21 N1 C13 105.0(9) . . ?
C33 N4 H4 127.9 . . ?
C33 N4 C32 104.3(12) . . ?
C32 N4 H4 127.9 . . ?
C40 N3 C32 100.6(14) . . ?
O12 C47 H47 110.7 . . ?
O13 C47 O12 139(3) . . ?
O13 C47 H47 110.7 . . ?
O9 C39 O9 133(2) 5_766 . ?
O9 C39 C38 113.6(11) . . ?
O9 C39 C38 113.6(11) 5_766 . ?
O9 C39 O10 14.0(13) . 5_766 ?
O9 C39 O10 130.7(11) 5_766 5_766 ?
O10 C39 C38 113.4(10) . . ?
O10 C39 C38 113.4(10) 5_766 . ?
O10 C39 O10 133.1(19) . 5_766 ?
C18 C17 C20 123.0(10) . . ?
C16 C17 C18 116.2(11) . . ?
C16 C17 C20 120.8(10) . . ?
C17 C18 H18 116.3 . . ?
C17 C18 C19 127.4(12) . . ?
C19 C18 H18 116.3 . . ?
C18 C19 H19 121.3 . . ?
C18 C19 C14 117.3(12) . . ?
C14 C19 H19 121.3 . . ?
C19 C14 C15 114.2(11) . . ?
C11 C14 C19 124.2(12) . . ?
C11 C14 C15 121.6(12) . . ?
C14 C15 H15 120.0 . . ?
C16 C15 C14 120.1(12) . . ?
C16 C15 H15 120.0 . . ?
C17 C16 C15 123.6(13) . . ?
C17 C16 H16 118.2 . . ?
C15 C16 H16 118.2 . . ?
O11 C46 O11 127.5(12) 5_766 . ?
O11 C46 C45 116.2(6) . . ?
O11 C46 C45 116.2(6) 5_766 . ?
O5 C20 C17 118.0(7) . . ?
O6 C20 O5 123.1(8) . . ?
O6 C20 C17 118.8(7) . . ?
N2 C12 C13 108.9(12) . . ?
N2 C12 C11 131.6(11) . . ?
C13 C12 C11 119.3(13) . . ?
N2 C21 C22 119.2(10) . . ?
N1 C21 N2 115.4(10) . . ?
N1 C21 C22 125.3(11) . . ?
O1 C1 O2 127.4(9) . . ?
O1 C1 C2 118.7(10) . . ?
O2 C1 C2 113.9(10) . . ?
C2 C7 H7 122.0 . . ?
C6 C7 H7 122.0 . . ?
C6 C7 C2 116.0(11) . . ?
C7 C2 C1 120.0(10) . . ?
C7 C2 C3 123.1(9) . . ?
C3 C2 C1 116.8(10) . . ?
C2 C3 H3 122.2 . . ?
C4 C3 C2 117.7(11) . . ?
C4 C3 H3 120.1 . . ?
C6 C5 C8 116.3(11) . . ?
C4 C5 C6 124.5(11) . . ?
C4 C5 C8 118.5(12) . . ?
C7 C6 C5 120.1(12) . . ?
C7 C6 H6 119.9 . . ?
C5 C6 H6 119.9 . . ?
C45 C44 H44 118.3 . . ?
C45 C44 C43 126.9(12) . . ?
C43 C44 H44 114.7 . . ?
C44 C45 C46 120.8(7) . . ?
C44 C45 C46 120.8(7) 5_766 . ?
C44 C45 C44 118.4(14) . 5_766 ?
C44 C43 H43 127.0 . . ?
C44 C43 C42 116.0(12) . . ?
C42 C43 H43 117.0 . . ?
C43 C42 C43 115.7(14) . 5_766 ?
C41 C42 C43 122.2(7) . 5_766 ?
C41 C42 C43 122.2(7) . . ?
C21 C22 S1 115.4(9) . . ?
C23 C22 S1 112.2(10) . . ?
C23 C22 C21 132.0(12) . . ?
C3 C4 H4A 118.8 . . ?
C5 C4 C3 118.2(12) . . ?
C5 C4 H4A 122.7 . . ?
C30 C29 H29 125.8 . . ?
C28 C29 H29 125.8 . . ?
C28 C29 C30 108.4(18) . . ?
C37 C38 C39 117.0(7) . . ?
C37 C38 C39 117.0(7) 5_766 . ?
C37 C38 C37 126.0(14) . 5_766 ?
C38 C37 H37 123.3 . . ?
C36 C37 C38 113.4(12) . . ?
C36 C37 H37 123.3 . . ?
C37 C36 H36 118.2 . . ?
C35 C36 C37 123.6(13) . . ?
C35 C36 H36 118.2 . . ?
C36 C35 C36 119.8(16) . 5_766 ?
C36 C35 C34 120.1(8) 5_766 . ?
C36 C35 C34 120.1(8) . . ?
N4 C33 C40 109.1(10) . . ?
C34 C33 N4 123.8(12) . . ?
C34 C33 H33 117.7 . . ?
C34 C33 C40 124.6(12) . . ?
C40 C33 H33 117.7 . . ?
C33 C34 C35 122.9(8) 5_766 . ?
C33 C34 C35 122.9(8) . . ?
C33 C34 C33 114.1(15) 5_766 . ?
N3 C40 C33 113.8(11) . . ?
N3 C40 C41 124.6(12) . . ?
C33 C40 H40 119.3 . . ?
C41 C40 C33 121.4(12) . . ?
C41 C40 H40 119.3 . . ?
C40 C41 C42 123.1(8) 5_766 . ?
C40 C41 C42 123.1(8) . . ?
C40 C41 C40 113.7(16) 5_766 . ?
C12 C13 N1 105.3(11) . . ?
C8 C13 N1 129.4(11) . . ?
C8 C13 C12 124.4(13) . . ?
C10 C9 H9 118.6 . . ?
C10 C9 C8 122.8(13) . . ?
C8 C9 H9 118.6 . . ?
C9 C10 H10 120.0 . . ?
C9 C10 C11 120.1(13) . . ?
C11 C10 H10 120.0 . . ?
C14 C11 C12 118.3(12) . . ?
C10 C11 C14 125.9(12) . . ?
C10 C11 C12 115.8(11) . . ?
C13 C8 C5 125.2(12) . . ?
C13 C8 C9 117.0(12) . . ?
C9 C8 C5 117.8(11) . . ?
O3 C26 C25 116.3(8) . . ?
O4 C26 O3 132.7(9) . . ?
O4 C26 C25 110.6(8) . . ?
C26 C25 S1 117.8(8) . . ?
C24 C25 S1 110.7(10) . . ?
C24 C25 C26 131.5(11) . . ?
C25 C24 H24 121.3 . . ?
C23 C24 C25 117.3(13) . . ?
C23 C24 H24 121.3 . . ?
N4 C32 N3 107.6(12) . . ?
C31 C32 N4 127.5(18) . . ?
C31 C32 N3 124.1(19) . . ?
C22 C23 H23 127.4 . . ?
C24 C23 C22 110.1(13) . . ?
C24 C23 H23 122.4 . . ?
C29 C30 H30 123.9 . . ?
C31 C30 C29 112.1(18) . . ?
C31 C30 H30 123.9 . . ?
C29 C28 S2 113.1(16) . . ?
C29 C28 C27 119.8(19) . . ?
C27 C28 S2 126.8(16) . . ?
C32 C31 S2 124.8(18) . . ?
C32 C31 C30 126(2) . . ?
C30 C31 S2 108.2(16) . . ?
C27 O7 Zr1 120.2(19) . . ?
O7 C27 C28 117(2) . . ?
O8 C27 C28 102(2) . . ?
O8 C27 O7 141(3) . . ?
C27 O8 Zr3 125(3) . . ?
C39 O10 Zr1 128.3(12) . 2_755 ?

loop_
_geom_bond_atom_site_label_1
_geom_bond_atom_site_label_2
_geom_bond_distance
_geom_bond_site_symmetry_2
_geom_bond_publ_flag
Zr1 Zr1 3.4972(14) 6_675 ?
Zr1 Zr2 3.4766(10) . ?
Zr1 O15 2.206(5) . ?
Zr1 O4 2.261(7) 2_765 ?
Zr1 O5 2.200(5) 6_665 ?
Zr1 O14 2.111(6) . ?
Zr1 O16 2.124(6) . ?
Zr1 O16 2.088(8) 6_675 ?
Zr1 O9 2.264(18) 4_656 ?
Zr1 O12 2.087(16) . ?
Zr1 O7 2.382(18) . ?
Zr1 O10 2.248(14) 3_774 ?
Zr2 Zr3 3.5259(7) 6_675 ?
Zr2 Zr3 3.4968(11) . ?
Zr2 O15 2.165(5) 6_675 ?
Zr2 O2 2.240(6) . ?
Zr2 O18 2.213(7) . ?
Zr2 O3 2.242(7) 5_765 ?
Zr2 O17 2.163(6) 6_675 ?
Zr2 O6 2.228(5) 6_665 ?
Zr2 O14 2.171(8) . ?
Zr2 O16 2.128(6) 6_675 ?
Zr3 Zr3 3.5226(16) 6_675 ?
Zr3 O1 2.192(7) . ?
Zr3 O15 2.156(4) . ?
Zr3 O19 2.177(8) . ?
Zr3 O17 2.119(7) . ?
Zr3 O17 2.183(8) 6_675 ?
Zr3 O14 2.110(6) . ?
Zr3 O11 2.228(5) 4_556 ?
Zr3 O13 2.17(3) . ?
Zr3 O8 2.48(3) . ?
S1 C22 1.779(12) . ?
S1 C25 1.710(12) . ?
S2 C28 1.62(2) . ?
S2 C31 1.67(2) . ?
O1 C1 1.239(12) . ?
O2 C1 1.335(12) . ?
O18 H18A 0.8723 . ?
O18 H18B 0.8714 . ?
O3 C26 1.274(6) . ?
O19 H19A 0.8815 . ?
O19 H19B 0.8811 . ?
O4 C26 1.257(6) . ?
O17 H17 1.0000 . ?
O5 C20 1.270(6) . ?
O6 C20 1.239(6) . ?
O11 C46 1.261(8) . ?
O9 C39 1.253(6) . ?
O12 C47 1.268(7) . ?
O13 C47 1.261(7) . ?
N2 H2 0.8801 . ?
N2 C12 1.344(15) . ?
N2 C21 1.374(14) . ?
N1 C21 1.273(13) . ?
N1 C13 1.451(15) . ?
N4 H4 0.8800 . ?
N4 C33 1.33(2) . ?
N4 C32 1.40(2) . ?
N3 C40 1.22(2) . ?
N3 C32 1.54(2) . ?
C47 H47 0.9500 . ?
C39 C38 1.511(17) . ?
C39 O10 1.266(6) 5_766 ?
C39 O10 1.266(6) . ?
C17 C18 1.327(15) . ?
C17 C16 1.314(16) . ?
C17 C20 1.444(12) . ?
C18 H18 0.9500 . ?
C18 C19 1.371(15) . ?
C19 H19 0.9500 . ?
C19 C14 1.432(18) . ?
C14 C15 1.466(16) . ?
C14 C11 1.428(16) . ?
C15 H15 0.9500 . ?
C15 C16 1.386(14) . ?
C16 H16 0.9500 . ?
C46 C45 1.527(17) . ?
C12 C13 1.413(13) . ?
C12 C11 1.463(18) . ?
C21 C22 1.461(15) . ?
C1 C2 1.524(13) . ?
C7 H7 0.9500 . ?
C7 C2 1.449(16) . ?
C7 C6 1.397(13) . ?
C2 C3 1.468(16) . ?
C3 H3 0.9492 . ?
C3 C4 1.419(13) . ?
C5 C6 1.436(18) . ?
C5 C4 1.376(17) . ?
C5 C8 1.518(16) . ?
C6 H6 0.9500 . ?
C44 H44 0.9505 . ?
C44 C45 1.253(12) . ?
C44 C43 1.417(15) . ?
C43 H43 0.9501 . ?
C43 C42 1.449(15) . ?
C42 C41 1.41(2) . ?
C22 C23 1.391(16) . ?
C4 H4A 0.9501 . ?
C29 H29 0.9500 . ?
C29 C30 1.412(7) . ?
C29 C28 1.362(7) . ?
C38 C37 1.435(12) 5_766 ?
C38 C37 1.434(12) . ?
C37 H37 0.9500 . ?
C37 C36 1.418(14) . ?
C36 H36 0.9500 . ?
C36 C35 1.376(14) . ?
C35 C34 1.56(2) . ?
C33 H33 0.9500 . ?
C33 C34 1.325(12) . ?
C33 C40 1.406(6) . ?
C40 H40 0.9500 . ?
C40 C41 1.377(6) . ?
C13 C8 1.318(17) . ?
C9 H9 0.9500 . ?
C9 C10 1.396(12) . ?
C9 C8 1.425(16) . ?
C10 H10 0.9500 . ?
C10 C11 1.427(18) . ?
C26 C25 1.518(15) . ?
C25 C24 1.387(15) . ?
C24 H24 0.9500 . ?
C24 C23 1.342(17) . ?
C32 C31 1.29(2) . ?
C23 H23 0.9499 . ?
C30 H30 0.9500 . ?
C30 C31 1.349(7) . ?
C28 C27 1.42(4) . ?
O7 C27 1.273(7) . ?
C27 O8 1.264(7) . ?

loop_
_geom_torsion_atom_site_label_1
_geom_torsion_atom_site_label_2
_geom_torsion_atom_site_label_3
_geom_torsion_atom_site_label_4
_geom_torsion
_geom_torsion_site_symmetry_1
_geom_torsion_site_symmetry_2
_geom_torsion_site_symmetry_3
_geom_torsion_site_symmetry_4
_geom_torsion_publ_flag
Zr1 O4 C26 O3 6.5(17) 3_674 . . . ?
Zr1 O4 C26 C25 179.1(6) 3_674 . . . ?
Zr1 O5 C20 O6 4.9(14) 6_565 . . . ?
Zr1 O5 C20 C17 179.8(6) 6_565 . . . ?
Zr1 O9 C39 O9 -9.8(9) 4_546 . . 5_766 ?
Zr1 O9 C39 C38 170.2(9) 4_546 . . . ?
Zr1 O12 C47 O13 15(7) . . . . ?
Zr1 O7 C27 C28 176(2) . . . . ?
Zr1 O7 C27 O8 3(7) . . . . ?
Zr2 O2 C1 O1 2.0(14) . . . . ?
Zr2 O2 C1 C2 -178.9(6) . . . . ?
Zr2 O3 C26 O4 -7.2(18) 5_765 . . . ?
Zr2 O3 C26 C25 -179.4(7) 5_765 . . . ?
Zr2 O6 C20 O5 -0.9(14) 6_565 . . . ?
Zr2 O6 C20 C17 -175.7(6) 6_565 . . . ?
Zr3 O1 C1 O2 -5.8(15) . . . . ?
Zr3 O1 C1 C2 175.2(6) . . . . ?
Zr3 O11 C46 O11 1.9(4) 4_556 . . 5_766 ?
Zr3 O11 C46 C45 -178.1(4) 4_556 . . . ?
Zr3 O13 C47 O12 -13(7) . . . . ?
S1 C22 C23 C24 -1.9(18) . . . . ?
S1 C25 C24 C23 -2.7(18) . . . . ?
S2 C28 C27 O7 165(2) . . . . ?
S2 C28 C27 O8 -20(4) . . . . ?
O1 C1 C2 C7 161.1(10) . . . . ?
O1 C1 C2 C3 -16.0(14) . . . . ?
O2 C1 C2 C7 -18.0(13) . . . . ?
O2 C1 C2 C3 164.8(9) . . . . ?
O3 C26 C25 S1 15.7(14) . . . . ?
O3 C26 C25 C24 -163.8(13) . . . . ?
O4 C26 C25 S1 -158.2(8) . . . . ?
O4 C26 C25 C24 22.3(18) . . . . ?
O11 C46 C45 C44 19.9(7) 5_766 . . . ?
O11 C46 C45 C44 -160.1(7) 5_766 . . 5_766 ?
O11 C46 C45 C44 -160.1(7) . . . . ?
O11 C46 C45 C44 19.9(7) . . . 5_766 ?
O9 C39 C38 C37 160.4(11) . . . . ?
O9 C39 C38 C37 -19.6(11) . . . 5_766 ?
O9 C39 C38 C37 160.4(11) 5_766 . . 5_766 ?
O9 C39 C38 C37 -19.6(11) 5_766 . . . ?
N2 C12 C13 N1 5.8(19) . . . . ?
N2 C12 C13 C8 175.7(15) . . . . ?
N2 C12 C11 C14 2(3) . . . . ?
N2 C12 C11 C10 -178.3(16) . . . . ?
N2 C21 C22 S1 -155.7(10) . . . . ?
N2 C21 C22 C23 32(2) . . . . ?
N1 C21 C22 S1 26.4(18) . . . . ?
N1 C21 C22 C23 -145.7(16) . . . . ?
N1 C13 C8 C5 -7(3) . . . . ?
N1 C13 C8 C9 170.0(15) . . . . ?
N4 C33 C34 C35 -18.4(19) . . . . ?
N4 C33 C34 C33 161.6(19) . . . 5_766 ?
N4 C33 C40 N3 20(2) . . . . ?
N4 C33 C40 C41 -165.4(14) . . . . ?
N4 C32 C31 S2 151(2) . . . . ?
N4 C32 C31 C30 -19(5) . . . . ?
N3 C40 C41 C42 -4(2) . . . . ?
N3 C40 C41 C40 176(2) . . . 5_766 ?
N3 C32 C31 S2 -18(4) . . . . ?
N3 C32 C31 C30 172(2) . . . . ?
C39 C38 C37 C36 179.2(8) . . . . ?
C17 C18 C19 C14 14(2) . . . . ?
C18 C17 C16 C15 2(2) . . . . ?
C18 C17 C20 O5 13.5(15) . . . . ?
C18 C17 C20 O6 -171.4(10) . . . . ?
C18 C19 C14 C15 -6.7(19) . . . . ?
C18 C19 C14 C11 173.9(13) . . . . ?
C19 C14 C15 C16 -0.6(19) . . . . ?
C19 C14 C11 C12 47(2) . . . . ?
C19 C14 C11 C10 -133.6(16) . . . . ?
C14 C15 C16 C17 3(2) . . . . ?
C15 C14 C11 C12 -132.7(15) . . . . ?
C15 C14 C11 C10 47(2) . . . . ?
C16 C17 C18 C19 -11(2) . . . . ?
C16 C17 C20 O5 -165.6(11) . . . . ?
C16 C17 C20 O6 9.5(16) . . . . ?
C20 C17 C18 C19 169.6(13) . . . . ?
C20 C17 C16 C15 -178.6(12) . . . . ?
C12 N2 C21 N1 3.1(17) . . . . ?
C12 N2 C21 C22 -175.0(12) . . . . ?
C12 C13 C8 C5 -174.2(15) . . . . ?
C12 C13 C8 C9 3(3) . . . . ?
C21 N2 C12 C13 -5.4(18) . . . . ?
C21 N2 C12 C11 179.9(16) . . . . ?
C21 N1 C13 C12 -3.8(16) . . . . ?
C21 N1 C13 C8 -173.0(17) . . . . ?
C21 C22 C23 C24 170.4(15) . . . . ?
C1 C2 C3 C4 176.1(11) . . . . ?
C7 C2 C3 C4 -1.0(18) . . . . ?
C2 C7 C6 C5 -1.4(19) . . . . ?
C2 C3 C4 C5 5(2) . . . . ?
C6 C7 C2 C1 -177.6(11) . . . . ?
C6 C7 C2 C3 -0.7(17) . . . . ?
C6 C5 C4 C3 -7(2) . . . . ?
C6 C5 C8 C13 -40(2) . . . . ?
C6 C5 C8 C9 142.9(14) . . . . ?
C44 C43 C42 C43 1.8(8) . . . 5_766 ?
C44 C43 C42 C41 -178.2(8) . . . . ?
C45 C44 C43 C42 -4.2(18) . . . . ?
C43 C44 C45 C46 -177.7(10) . . . . ?
C43 C44 C45 C44 2.3(10) . . . 5_766 ?
C43 C42 C41 C40 -143.0(11) 5_766 . . 5_766 ?
C43 C42 C41 C40 -143.0(11) . . . . ?
C43 C42 C41 C40 37.0(11) 5_766 . . . ?
C43 C42 C41 C40 37.0(11) . . . 5_766 ?
C22 S1 C25 C26 -178.4(10) . . . . ?
C22 S1 C25 C24 1.2(11) . . . . ?
C4 C5 C6 C7 6(2) . . . . ?
C4 C5 C8 C13 131.0(17) . . . . ?
C4 C5 C8 C9 -46(2) . . . . ?
C29 C30 C31 S2 24(3) . . . . ?
C29 C30 C31 C32 -164(3) . . . . ?
C29 C28 C27 O7 -8(5) . . . . ?
C29 C28 C27 O8 167(3) . . . . ?
C38 C39 O10 Zr1 -174.8(8) . . . 2_755 ?
C38 C37 C36 C35 1.6(18) . . . . ?
C37 C38 C37 C36 -0.8(8) 5_766 . . . ?
C37 C36 C35 C36 -0.9(10) . . . 5_766 ?
C37 C36 C35 C34 179.1(10) . . . . ?
C36 C35 C34 C33 136.9(11) 5_766 . . 5_766 ?
C36 C35 C34 C33 -43.1(11) . . . 5_766 ?
C36 C35 C34 C33 136.9(10) . . . . ?
C36 C35 C34 C33 -43.1(10) 5_766 . . . ?
C33 N4 C32 N3 -7(2) . . . . ?
C33 N4 C32 C31 -177(3) . . . . ?
C33 C40 C41 C42 -178.8(11) . . . . ?
C33 C40 C41 C40 1.2(11) . . . 5_766 ?
C34 C33 C40 N3 -177.6(16) . . . . ?
C34 C33 C40 C41 -3(3) . . . . ?
C40 N3 C32 N4 18(2) . . . . ?
C40 N3 C32 C31 -171(3) . . . . ?
C40 C33 C34 C35 -178.7(12) . . . . ?
C40 C33 C34 C33 1.3(12) . . . 5_766 ?
C13 N1 C21 N2 0.6(15) . . . . ?
C13 N1 C21 C22 178.6(13) . . . . ?
C13 C12 C11 C14 -172.7(15) . . . . ?
C13 C12 C11 C10 8(2) . . . . ?
C9 C10 C11 C14 179.4(15) . . . . ?
C9 C10 C11 C12 -1(2) . . . . ?
C10 C9 C8 C5 -178.2(15) . . . . ?
C10 C9 C8 C13 5(2) . . . . ?
C11 C14 C15 C16 178.8(14) . . . . ?
C11 C12 C13 N1 -178.8(13) . . . . ?
C11 C12 C13 C8 -9(3) . . . . ?
C8 C5 C6 C7 176.2(13) . . . . ?
C8 C5 C4 C3 -177.6(13) . . . . ?
C8 C9 C10 C11 -5(3) . . . . ?
C26 C25 C24 C23 176.8(14) . . . . ?
C25 S1 C22 C21 -173.3(11) . . . . ?
C25 S1 C22 C23 0.4(12) . . . . ?
C25 C24 C23 C22 3(2) . . . . ?
C32 N4 C33 C34 -168.2(15) . . . . ?
C32 N4 C33 C40 -5(2) . . . . ?
C32 N3 C40 C33 -22(2) . . . . ?
C32 N3 C40 C41 163.4(15) . . . . ?
C30 C29 C28 S2 7(3) . . . . ?
C30 C29 C28 C27 -180(3) . . . . ?
C28 S2 C31 C32 171(3) . . . . ?
C28 S2 C31 C30 -18(2) . . . . ?
C28 C29 C30 C31 -20(4) . . . . ?
C28 C27 O8 Zr3 -170(2) . . . . ?
C31 S2 C28 C29 6(2) . . . . ?
C31 S2 C28 C27 -167(3) . . . . ?
O7 C27 O8 Zr3 4(7) . . . . ?
O10 C39 C38 C37 175.6(9) . . . 5_766 ?
O10 C39 C38 C37 -4.4(9) . . . . ?
O10 C39 C38 C37 175.6(9) 5_766 . . . ?
O10 C39 C38 C37 -4.4(9) 5_766 . . 5_766 ?
O10 C39 O10 Zr1 5.2(8) 5_766 . . 2_755 ?

loop_
_twin_individual_id
_twin_individual_mass_fraction_refined
1 0.53(2)
2 0.47(2)

loop_
_smtbx_masks_void_nr
_smtbx_masks_void_average_x
_smtbx_masks_void_average_y
_smtbx_masks_void_average_z
_smtbx_masks_void_volume
_smtbx_masks_void_count_electrons
_smtbx_masks_void_content
1 -0.144 -0.712 -0.445 10665.5 3930.5 ?
